data_2234156
loop_
_publ_author_name
'Ka\,sta\,s, G\"okhan'
'Kocab\?iy\?ik, Can'

_publ_section_title
;
 Bis(propane-1,3-diamine)disaccharinatonickel(II)
;
_journal_coeditor_code DS2179
_journal_issue 4
_journal_name_full 'Acta Crystallographica Section E'
_journal_page_first m425
_journal_page_last m426
_journal_paper_doi 10.1107/S1600536812010525
_journal_volume 68
_journal_year 2012
_chemical_formula_iupac '[Ni (C7 H4 N O3 S)2 (C3 H10 N2)2]'
_chemical_formula_moiety 'C20 H28 N6 Ni O6 S2'
_chemical_formula_sum 'C20 H28 N6 Ni O6 S2'
_chemical_formula_weight 571.31
_chemical_name_common Bis(propane-1,3-diamine)disaccharinatonickel(II)
_chemical_name_systematic
;
Bis(propane-1,3-diamine-\k^2^<i>N</i>,<i>N</i>')bis(1,1,3-trioxo-2,3-
dihydro-1\l^6,2^-benzothiazol-2-ido-\k<i>N</i>)nickel(II)
;
_space_group_IT_number 14
_symmetry_cell_setting monoclinic
_symmetry_space_group_name_Hall '-P 2yn'
_symmetry_space_group_name_H-M 'P 1 21/n 1'
_atom_sites_solution_hydrogens geom
_atom_sites_solution_primary direct
_atom_sites_solution_secondary difmap
_audit_creation_method SHELXL-97
_cell_angle_alpha 90.000
_cell_angle_beta 109.313(5)
_cell_angle_gamma 90.000
_cell_formula_units_Z 2
_cell_length_a 11.447(5)
_cell_length_b 7.209(6)
_cell_length_c 15.236(5)
_cell_measurement_reflns_used 27512
_cell_measurement_temperature 296
_cell_measurement_theta_max 28.06
_cell_measurement_theta_min 1.88
_cell_volume 1186.5(12)
_computing_cell_refinement 'X-AREA (Stoe & Cie, 2002)'
_computing_data_collection 'X-AREA (Stoe & Cie, 2002)'
_computing_data_reduction 'X-RED32 (Stoe & Cie, 2002)'
_computing_molecular_graphics 'DIAMOND (Brandenburg, 2006) and Mercury (Macrae <i>et al.</i>, 2006)'
_computing_publication_material 'WinGX (Farrugia, 1999)'
_computing_structure_refinement 'SHELXL97 (Sheldrick, 2008)'
_computing_structure_solution 'SHELXS97 (Sheldrick, 2008)'
_diffrn_ambient_temperature 296
_diffrn_measured_fraction_theta_full 1.000
_diffrn_measured_fraction_theta_max 1.000
_diffrn_measurement_device_type 'Stoe IPDS 2'
_diffrn_measurement_method 'rotation method'
_diffrn_radiation_monochromator graphite
_diffrn_radiation_source 'fine-focus sealed tube'
_diffrn_radiation_type MoK\a
_diffrn_radiation_wavelength 0.71069
_diffrn_reflns_av_R_equivalents 0.0450
_diffrn_reflns_av_sigmaI/netI 0.0212
_diffrn_reflns_limit_h_max 14
_diffrn_reflns_limit_h_min -14
_diffrn_reflns_limit_k_max 9
_diffrn_reflns_limit_k_min -9
_diffrn_reflns_limit_l_max 19
_diffrn_reflns_limit_l_min -19
_diffrn_reflns_number 18160
_diffrn_reflns_theta_full 27.00
_diffrn_reflns_theta_max 27.00
_diffrn_reflns_theta_min 1.95
_diffrn_standards_decay_% 0
_exptl_absorpt_coefficient_mu 1.044
_exptl_absorpt_correction_T_max 0.8731
_exptl_absorpt_correction_T_min 0.6726
_exptl_absorpt_correction_type integration
_exptl_absorpt_process_details '(X-RED; Stoe & Cie, 2002)'
_exptl_crystal_colour violet
_exptl_crystal_density_diffrn 1.599
_exptl_crystal_density_method 'not measured'
_exptl_crystal_description prism
_exptl_crystal_F_000 596
_exptl_crystal_size_max 0.52
_exptl_crystal_size_mid 0.347
_exptl_crystal_size_min 0.15
_refine_diff_density_max 0.741
_refine_diff_density_min -0.372
_refine_ls_extinction_coef 0.0040(12)
_refine_ls_extinction_expression Fc^*^=kFc[1+0.001xFc^2^\l^3^/sin(2\q)]^-1/4^
_refine_ls_extinction_method 'SHELXL97 (Sheldrick, 2008)'
_refine_ls_goodness_of_fit_ref 0.826
_refine_ls_hydrogen_treatment mixed
_refine_ls_matrix_type full
_refine_ls_number_parameters 177
_refine_ls_number_reflns 2590
_refine_ls_number_restraints 0
_refine_ls_restrained_S_all 0.826
_refine_ls_R_factor_all 0.0370
_refine_ls_R_factor_gt 0.0326
_refine_ls_shift/su_max 0.001
_refine_ls_shift/su_mean 0.000
_refine_ls_structure_factor_coef Fsqd
_refine_ls_weighting_details 'calc w=1/[\s^2^(Fo^2^)+(0.0792P)^2^+0.9405P] where P=(Fo^2^+2Fc^2^)/3'
_refine_ls_weighting_scheme calc
_refine_ls_wR_factor_gt 0.0964
_refine_ls_wR_factor_ref 0.1008
_reflns_number_gt 2334
_reflns_number_total 2590
_reflns_threshold_expression I>2\s(I)
_cod_data_source_file ds2179.cif
_cod_data_source_block I
_cod_original_sg_symbol_H-M 'P 21/n'
_cod_database_code 2234156
_cod_database_fobs_code 2234156

loop_
_symmetry_equiv_pos_as_xyz
'x, y, z'
'-x+1/2, y+1/2, -z+1/2'
'-x, -y, -z'
'x-1/2, -y-1/2, z-1/2'

loop_
_atom_site_type_symbol
_atom_site_label
_atom_site_fract_x
_atom_site_fract_y
_atom_site_fract_z
_atom_site_U_iso_or_equiv
_atom_site_adp_type
_atom_site_calc_flag
_atom_site_refinement_flags
_atom_site_occupancy
_atom_site_symmetry_multiplicity
Ni Ni1 0.0000 0.0000 0.5000 0.03195(14) Uani d S 1 2
S S1 -0.09614(5) -0.33212(7) 0.62118(4) 0.03795(16) Uani d . 1 1
O O3 -0.00193(18) -0.4563(2) 0.61249(13) 0.0506(4) Uani d . 1 1
N N1 -0.05429(17) -0.1179(2) 0.61849(12) 0.0384(4) Uani d . 1 1
O O2 -0.21766(18) -0.3644(3) 0.55571(12) 0.0567(5) Uani d . 1 1
N N3 0.1349(2) 0.1650(3) 0.59749(14) 0.0408(4) Uani d . 1 1
C C2 -0.0733(2) -0.1541(3) 0.76883(15) 0.0409(5) Uani d . 1 1
O O1 -0.02673(19) 0.1378(2) 0.71301(14) 0.0585(5) Uani d . 1 1
C C7 -0.10157(19) -0.3318(3) 0.73503(15) 0.0378(4) Uani d . 1 1
C C1 -0.0490(2) -0.0281(3) 0.69877(17) 0.0414(5) Uani d . 1 1
N N2 0.12960(19) -0.2097(3) 0.50843(14) 0.0416(4) Uani d . 1 1
C C6 -0.1277(2) -0.4744(4) 0.78602(17) 0.0459(5) Uani d . 1 1
H H6 -0.1467 -0.5931 0.7616 0.055 Uiso calc R 1 1
C C5 -0.1241(3) -0.4313(5) 0.87586(19) 0.0578(7) Uani d . 1 1
H H5 -0.1404 -0.5231 0.9131 0.069 Uiso calc R 1 1
C C3 -0.0707(3) -0.1121(4) 0.85797(18) 0.0566(6) Uani d . 1 1
H H3 -0.0522 0.0071 0.8819 0.068 Uiso calc R 1 1
C C9 0.3068(2) -0.0680(5) 0.6283(2) 0.0633(7) Uani d . 1 1
H H9A 0.3305 -0.0113 0.5790 0.076 Uiso calc R 1 1
H H9B 0.3824 -0.1027 0.6773 0.076 Uiso calc R 1 1
C C8 0.2373(2) -0.2388(4) 0.59136(17) 0.0527(6) Uani d . 1 1
H H8A 0.2924 -0.3264 0.5767 0.063 Uiso calc R 1 1
H H8B 0.2100 -0.2939 0.6394 0.063 Uiso calc R 1 1
C C4 -0.0965(3) -0.2530(5) 0.91060(19) 0.0641(8) Uani d . 1 1
H H4 -0.0952 -0.2274 0.9707 0.077 Uiso calc R 1 1
C C10 0.2423(2) 0.0754(5) 0.66625(18) 0.0614(7) Uani d . 1 1
H H10A 0.2148 0.0179 0.7136 0.074 Uiso calc R 1 1
H H10B 0.3018 0.1708 0.6964 0.074 Uiso calc R 1 1
H H3A 0.098(3) 0.220(4) 0.623(2) 0.045(7) Uiso d . 1 1
H H3B 0.168(3) 0.238(5) 0.569(2) 0.079(11) Uiso d . 1 1
H H2A 0.157(3) -0.179(5) 0.461(2) 0.068(9) Uiso d . 1 1
H H2B 0.091(3) -0.306(5) 0.498(2) 0.071(10) Uiso d . 1 1

loop_
_atom_site_aniso_label
_atom_site_aniso_U_11
_atom_site_aniso_U_22
_atom_site_aniso_U_33
_atom_site_aniso_U_12
_atom_site_aniso_U_13
_atom_site_aniso_U_23
Ni1 0.0364(2) 0.0281(2) 0.0298(2) -0.00006(13) 0.00887(14) -0.00239(12)
S1 0.0495(3) 0.0318(3) 0.0353(3) -0.0060(2) 0.0177(2) -0.00277(19)
O3 0.0724(12) 0.0318(8) 0.0610(11) -0.0004(8) 0.0399(9) -0.0036(7)
N1 0.0512(10) 0.0299(8) 0.0373(9) -0.0036(7) 0.0189(8) -0.0019(7)
O2 0.0613(10) 0.0609(11) 0.0423(9) -0.0209(9) 0.0098(8) -0.0012(8)
N3 0.0475(10) 0.0392(10) 0.0351(9) -0.0075(8) 0.0125(8) -0.0044(8)
C2 0.0426(11) 0.0438(12) 0.0393(11) -0.0010(9) 0.0176(9) -0.0056(9)
O1 0.0853(13) 0.0364(9) 0.0662(12) -0.0125(9) 0.0419(11) -0.0154(8)
C7 0.0375(10) 0.0408(11) 0.0371(10) 0.0010(8) 0.0152(8) -0.0012(8)
C1 0.0471(11) 0.0362(11) 0.0448(12) -0.0018(9) 0.0204(10) -0.0074(9)
N2 0.0458(10) 0.0352(10) 0.0430(10) 0.0030(8) 0.0138(8) -0.0004(8)
C6 0.0488(12) 0.0479(13) 0.0453(12) 0.0005(10) 0.0214(10) 0.0061(10)
C5 0.0595(15) 0.0734(18) 0.0474(13) -0.0001(13) 0.0270(12) 0.0104(13)
C3 0.0673(16) 0.0627(16) 0.0461(13) -0.0074(13) 0.0275(12) -0.0155(12)
C9 0.0435(13) 0.0687(18) 0.0675(17) 0.0012(12) 0.0045(12) -0.0007(15)
C8 0.0532(13) 0.0592(15) 0.0434(12) 0.0150(11) 0.0128(10) 0.0037(11)
C4 0.0736(18) 0.086(2) 0.0411(13) -0.0076(16) 0.0303(13) -0.0077(13)
C10 0.0522(14) 0.081(2) 0.0412(13) -0.0014(14) 0.0020(11) -0.0180(13)

loop_
_atom_type_symbol
_atom_type_description
_atom_type_scat_dispersion_real
_atom_type_scat_dispersion_imag
_atom_type_scat_source
C C 0.0033 0.0016 'International Tables Vol C Tables 4.2.6.8 and 6.1.1.4'
H H 0.0000 0.0000 'International Tables Vol C Tables 4.2.6.8 and 6.1.1.4'
N N 0.0061 0.0033 'International Tables Vol C Tables 4.2.6.8 and 6.1.1.4'
O O 0.0106 0.0060 'International Tables Vol C Tables 4.2.6.8 and 6.1.1.4'
S S 0.1246 0.1234 'International Tables Vol C Tables 4.2.6.8 and 6.1.1.4'
Ni Ni 0.3393 1.1124 'International Tables Vol C Tables 4.2.6.8 and 6.1.1.4'

loop_
_geom_angle_atom_site_label_1
_geom_angle_atom_site_label_2
_geom_angle_atom_site_label_3
_geom_angle_site_symmetry_1
_geom_angle_site_symmetry_3
_geom_angle
_geom_angle_publ_flag
N2 Ni1 N2 . 3_556 180.00(12) ?
N2 Ni1 N3 . . 91.43(9) yes
N2 Ni1 N3 3_556 . 88.57(9) ?
N2 Ni1 N3 . 3_556 88.57(9) ?
N2 Ni1 N3 3_556 3_556 91.43(9) ?
N3 Ni1 N3 . 3_556 180.0 ?
N2 Ni1 N1 . 3_556 86.79(8) ?
N2 Ni1 N1 3_556 3_556 93.21(8) ?
N3 Ni1 N1 . 3_556 91.13(8) ?
N3 Ni1 N1 3_556 3_556 88.87(8) ?
N2 Ni1 N1 . . 93.21(8) yes
N2 Ni1 N1 3_556 . 86.79(8) ?
N3 Ni1 N1 . . 88.87(8) yes
N3 Ni1 N1 3_556 . 91.13(8) ?
N1 Ni1 N1 3_556 . 180.0000(10) ?
O2 S1 O3 . . 114.68(12) ?
O2 S1 N1 . . 111.28(11) ?
O3 S1 N1 . . 110.67(11) ?
O2 S1 C7 . . 110.08(11) ?
O3 S1 C7 . . 111.32(11) ?
N1 S1 C7 . . 97.53(10) ?
C1 N1 S1 . . 110.76(15) ?
C1 N1 Ni1 . . 126.42(15) ?
S1 N1 Ni1 . . 122.67(9) ?
C10 N3 Ni1 . . 119.70(17) ?
C10 N3 H3A . . 109(2) ?
Ni1 N3 H3A . . 105(2) ?
C10 N3 H3B . . 103(2) ?
Ni1 N3 H3B . . 110(2) ?
H3A N3 H3B . . 110(3) ?
C7 C2 C3 . . 119.8(2) ?
C7 C2 C1 . . 111.95(19) ?
C3 C2 C1 . . 128.2(2) ?
C2 C7 C6 . . 123.3(2) ?
C2 C7 S1 . . 106.84(16) ?
C6 C7 S1 . . 129.82(18) ?
O1 C1 N1 . . 124.4(2) ?
O1 C1 C2 . . 122.9(2) ?
N1 C1 C2 . . 112.75(19) ?
C8 N2 Ni1 . . 122.38(16) ?
C8 N2 H2A . . 108(2) ?
Ni1 N2 H2A . . 101(2) ?
C8 N2 H2B . . 107(3) ?
Ni1 N2 H2B . . 106(2) ?
H2A N2 H2B . . 112(3) ?
C7 C6 C5 . . 116.5(2) ?
C7 C6 H6 . . 121.7 ?
C5 C6 H6 . . 121.7 ?
C4 C5 C6 . . 120.8(3) ?
C4 C5 H5 . . 119.6 ?
C6 C5 H5 . . 119.6 ?
C2 C3 C4 . . 117.9(3) ?
C2 C3 H3 . . 121.0 ?
C4 C3 H3 . . 121.0 ?
C8 C9 C10 . . 116.9(2) ?
C8 C9 H9A . . 108.1 ?
C10 C9 H9A . . 108.1 ?
C8 C9 H9B . . 108.1 ?
C10 C9 H9B . . 108.1 ?
H9A C9 H9B . . 107.3 ?
N2 C8 C9 . . 113.9(2) ?
N2 C8 H8A . . 108.8 ?
C9 C8 H8A . . 108.8 ?
N2 C8 H8B . . 108.8 ?
C9 C8 H8B . . 108.8 ?
H8A C8 H8B . . 107.7 ?
C3 C4 C5 . . 121.6(2) ?
C3 C4 H4 . . 119.2 ?
C5 C4 H4 . . 119.2 ?
N3 C10 C9 . . 115.5(2) ?
N3 C10 H10A . . 108.4 ?
C9 C10 H10A . . 108.4 ?
N3 C10 H10B . . 108.4 ?
C9 C10 H10B . . 108.4 ?
H10A C10 H10B . . 107.5 ?

loop_
_geom_bond_atom_site_label_1
_geom_bond_atom_site_label_2
_geom_bond_site_symmetry_2
_geom_bond_distance
_geom_bond_publ_flag
Ni1 N2 . 2.092(2) yes
Ni1 N2 3_556 2.092(2) ?
Ni1 N3 . 2.118(2) yes
Ni1 N3 3_556 2.118(2) ?
Ni1 N1 3_556 2.2604(18) ?
Ni1 N1 . 2.2604(18) yes
S1 O2 . 1.4375(19) ?
S1 O3 . 1.4409(18) ?
S1 N1 . 1.622(2) ?
S1 C7 . 1.756(2) ?
N1 C1 . 1.367(3) ?
N3 C10 . 1.475(3) ?
N3 H3A . 0.78(3) ?
N3 H3B . 0.85(4) ?
C2 C7 . 1.378(3) ?
C2 C3 . 1.382(3) ?
C2 C1 . 1.497(3) ?
O1 C1 . 1.227(3) ?
C7 C6 . 1.379(3) ?
N2 C8 . 1.459(3) ?
N2 H2A . 0.90(4) ?
N2 H2B . 0.81(4) ?
C6 C5 . 1.391(4) ?
C6 H6 . 0.9300 ?
C5 C4 . 1.386(5) ?
C5 H5 . 0.9300 ?
C3 C4 . 1.385(4) ?
C3 H3 . 0.9300 ?
C9 C8 . 1.473(4) ?
C9 C10 . 1.493(4) ?
C9 H9A . 0.9700 ?
C9 H9B . 0.9700 ?
C8 H8A . 0.9700 ?
C8 H8B . 0.9700 ?
C4 H4 . 0.9300 ?
C10 H10A . 0.9700 ?
C10 H10B . 0.9700 ?

loop_
_geom_hbond_atom_site_label_D
_geom_hbond_atom_site_label_H
_geom_hbond_atom_site_label_A
_geom_hbond_site_symmetry_A
_geom_hbond_distance_DH
_geom_hbond_distance_HA
_geom_hbond_distance_DA
_geom_hbond_angle_DHA
N3 H3A O3 1_565 0.78(3) 2.58(3) 3.194(3) 137(3)
N3 H3B O2 3_556 0.85(4) 2.34(4) 3.143(3) 158(3)
N3 H3B S1 3_556 0.85(4) 2.82(4) 3.431(2) 130(3)
N2 H2A O1 3_556 0.90(4) 2.60(3) 3.227(3) 128(3)
N2 H2B O3 3_546 0.81(4) 2.39(4) 3.090(3) 146(3)
N3 H3A O1 . 0.78(3) 2.36(3) 2.952(3) 134(3)
N2 H2B O3 . 0.81(4) 2.56(4) 3.085(3) 124(3)

loop_
_geom_torsion_atom_site_label_1
_geom_torsion_atom_site_label_2
_geom_torsion_atom_site_label_3
_geom_torsion_atom_site_label_4
_geom_torsion_site_symmetry_1
_geom_torsion
O2 S1 N1 C1 . 111.22(18)
O3 S1 N1 C1 . -120.04(17)
C7 S1 N1 C1 . -3.81(18)
O2 S1 N1 Ni1 . -72.90(14)
O3 S1 N1 Ni1 . 55.84(15)
C7 S1 N1 Ni1 . 172.06(11)
N2 Ni1 N1 C1 . 122.6(2)
N2 Ni1 N1 C1 3_556 -57.4(2)
N3 Ni1 N1 C1 . 31.3(2)
N3 Ni1 N1 C1 3_556 -148.7(2)
N2 Ni1 N1 S1 . -52.59(13)
N2 Ni1 N1 S1 3_556 127.41(13)
N3 Ni1 N1 S1 . -143.95(13)
N3 Ni1 N1 S1 3_556 36.05(13)
N2 Ni1 N3 C10 . -26.0(2)
N2 Ni1 N3 C10 3_556 154.0(2)
N1 Ni1 N3 C10 3_556 -112.9(2)
N1 Ni1 N3 C10 . 67.1(2)
C3 C2 C7 C6 . -0.2(4)
C1 C2 C7 C6 . 179.9(2)
C3 C2 C7 S1 . 179.9(2)
C1 C2 C7 S1 . 0.1(2)
O2 S1 C7 C2 . -113.86(17)
O3 S1 C7 C2 . 117.82(17)
N1 S1 C7 C2 . 2.12(17)
O2 S1 C7 C6 . 66.3(2)
O3 S1 C7 C6 . -62.0(2)
N1 S1 C7 C6 . -177.7(2)
S1 N1 C1 O1 . -175.6(2)
Ni1 N1 C1 O1 . 8.7(4)
S1 N1 C1 C2 . 4.4(2)
Ni1 N1 C1 C2 . -171.32(14)
C7 C2 C1 O1 . 177.2(2)
C3 C2 C1 O1 . -2.7(4)
C7 C2 C1 N1 . -2.8(3)
C3 C2 C1 N1 . 177.3(2)
N3 Ni1 N2 C8 . 27.2(2)
N3 Ni1 N2 C8 3_556 -152.8(2)
N1 Ni1 N2 C8 3_556 118.2(2)
N1 Ni1 N2 C8 . -61.8(2)
C2 C7 C6 C5 . -0.2(4)
S1 C7 C6 C5 . 179.64(19)
C7 C6 C5 C4 . 0.5(4)
C7 C2 C3 C4 . 0.3(4)
C1 C2 C3 C4 . -179.9(3)
Ni1 N2 C8 C9 . -48.1(3)
C10 C9 C8 N2 . 66.0(3)
C2 C3 C4 C5 . 0.0(5)
C6 C5 C4 C3 . -0.4(5)
Ni1 N3 C10 C9 . 47.0(3)
C8 C9 C10 N3 . -66.7(4)
